data_8100325
loop_
_publ_author_name
'Kovacs, Jozsef'
'Toth, Gabor'
'Kleinpeter, Erich'
'Schilde, Uwe'

_publ_section_title
;
Crystal structure of trans,cis-(+-)-3'-(4-fluorophenyl)-2-phenylspiro
[2H-1-benzothiopyran-3(4H),2'-oxiran]-4-one 1-oxide, C~22~H~15~FO~3~S
;
_journal_issue 2
_journal_name_full 'Zeitschrift f\"ur Kristallographie - New Crystal Structures'
_journal_page_first 217
_journal_page_last 218
_journal_volume 218
_journal_year 2003
_chemical_formula_structural 'C22 H15 F O3 S'
_chemical_formula_sum 'C22 H15 F O3 S'
_chemical_formula_weight 378.40
_chemical_melting_point 519.5(5)
_space_group_IT_number 14
_symmetry_cell_setting monoclinic
_symmetry_space_group_name_Hall '-P 2ybc'
_symmetry_space_group_name_H-M 'P 1 21/c 1'
_cell_angle_alpha 90.00
_cell_angle_beta 94.991(10)
_cell_angle_gamma 90.00
_cell_formula_units_Z 4
_cell_length_a 8.7394(12)
_cell_length_b 15.948(3)
_cell_length_c 12.9928(14)
_cell_measurement_temperature 298(2)
_cell_volume 1804.0(5)
_diffrn_ambient_temperature 298(2)
_exptl_crystal_density_diffrn 1.393
_refine_diff_density_rms 0.039
_cod_depositor_comments
;
The following automatic conversions were performed:

'_chemical_melting_point' value '519-520' was changed to '519.5(5)' -
the average value was taken and precision was estimated.

Automatic conversion script
Id: cif_fix_values 1646 2011-03-28 12:23:43Z adriana 
;
_cod_original_sg_symbol_H-M 'P 21/c'
_cod_database_code 8100325

loop_
_symmetry_equiv_pos_as_xyz
'x, y, z'
'-x, y+1/2, -z+1/2'
'-x, -y, -z'
'x, -y-1/2, z-1/2'

loop_
_atom_site_label
_atom_site_type_symbol
_atom_site_fract_x
_atom_site_fract_y
_atom_site_fract_z
_atom_site_U_iso_or_equiv
_atom_site_adp_type
_atom_site_occupancy
_atom_site_calc_flag
_atom_site_refinement_flags
_atom_site_disorder_assembly
_atom_site_disorder_group
C1 C 1.0895(3) 1.01468(19) 1.1927(2) 0.0565(7) Uani 1 d . . .
H1 H 1.159(4) 0.9947(17) 1.141(2) 0.067(8) Uiso 1 d . . .
C2 C 1.0902(3) 0.94942(18) 1.27741(19) 0.0564(7) Uani 1 d . . .
C3 C 0.9654(3) 0.94960(19) 1.3504(2) 0.0580(7) Uani 1 d . . .
C4 C 0.8224(3) 0.99751(18) 1.3229(2) 0.0571(7) Uani 1 d . . .
C5 C 0.7180(4) 1.0079(2) 1.3970(2) 0.0697(8) Uani 1 d . . .
H5 H 0.751(4) 0.980(2) 1.462(3) 0.092(11) Uiso 1 d . . .
C6 C 0.5871(4) 1.0545(3) 1.3758(3) 0.0821(10) Uani 1 d . . .
H6 H 0.516(5) 1.063(2) 1.425(3) 0.098(12) Uiso 1 d . . .
C7 C 0.5559(4) 1.0920(3) 1.2811(3) 0.0839(10) Uani 1 d . . .
H7 H 0.462(5) 1.129(2) 1.268(3) 0.108(12) Uiso 1 d . . .
C8 C 0.6570(4) 1.0816(2) 1.2060(3) 0.0750(9) Uani 1 d . . .
H8 H 0.637(4) 1.107(2) 1.140(3) 0.098(12) Uiso 1 d . . .
C9 C 0.7898(3) 1.03479(18) 1.2257(2) 0.0588(7) Uani 1 d . . .
C10 C 1.1348(3) 1.10226(18) 1.22543(19) 0.0540(7) Uani 1 d . . .
C11 C 1.1516(4) 1.1277(2) 1.3290(2) 0.0635(8) Uani 1 d . . .
H11 H 1.131(4) 1.089(2) 1.380(3) 0.082(10) Uiso 1 d . . .
C12 C 1.1969(4) 1.2079(2) 1.3542(3) 0.0733(9) Uani 1 d . . .
H12 H 1.201(4) 1.224(2) 1.422(3) 0.089(11) Uiso 1 d . . .
C13 C 1.2240(4) 1.2651(2) 1.2790(3) 0.0772(9) Uani 1 d . . .
H13 H 1.257(4) 1.326(2) 1.294(3) 0.095(11) Uiso 1 d . . .
C14 C 1.2075(4) 1.2414(2) 1.1770(3) 0.0741(9) Uani 1 d . . .
H14 H 1.228(4) 1.283(2) 1.118(3) 0.095(11) Uiso 1 d . . .
C15 C 1.1643(4) 1.1606(2) 1.1508(2) 0.0667(8) Uani 1 d . . .
H15 H 1.157(4) 1.1416(19) 1.083(2) 0.072(9) Uiso 1 d . . .
C16 C 1.1707(3) 0.8673(2) 1.2680(2) 0.0624(8) Uani 1 d . . .
H16 H 1.132(4) 0.8213(19) 1.309(2) 0.066(8) Uiso 1 d . . .
C17 C 1.2497(4) 0.8399(2) 1.1766(2) 0.0629(8) Uani 1 d . . .
C18 C 1.3840(4) 0.8768(2) 1.1510(3) 0.0735(9) Uani 1 d . . .
H18 H 1.429(5) 0.927(3) 1.196(3) 0.112(13) Uiso 1 d . . .
C19 C 1.4584(4) 0.8459(3) 1.0682(3) 0.0814(10) Uani 1 d . . .
H19 H 1.554(4) 0.871(2) 1.053(2) 0.082(10) Uiso 1 d . . .
C20 C 1.3942(5) 0.7788(3) 1.0146(2) 0.0822(11) Uani 1 d . . .
C21 C 1.2620(5) 0.7417(3) 1.0367(3) 0.0847(10) Uani 1 d . . .
H21 H 1.230(5) 0.693(3) 0.996(3) 0.118(15) Uiso 1 d . . .
C22 C 1.1897(5) 0.7725(2) 1.1193(3) 0.0782(9) Uani 1 d . . .
H22 H 1.094(5) 0.746(2) 1.140(3) 0.107(13) Uiso 1 d . . .
O1 O 0.8650(3) 0.93365(16) 1.07966(17) 0.0879(7) Uani 1 d . . .
O2 O 0.9835(3) 0.91091(14) 1.43116(15) 0.0756(6) Uani 1 d . . .
O3 O 1.2400(2) 0.93293(14) 1.33019(14) 0.0690(6) Uani 1 d . . .
S S 0.90099(9) 1.01893(5) 1.11916(5) 0.0666(3) Uani 1 d . . .
F F 1.4694(3) 0.74812(16) 0.93503(16) 0.1203(9) Uani 1 d . . .

loop_
_atom_site_aniso_label
_atom_site_aniso_U_11
_atom_site_aniso_U_22
_atom_site_aniso_U_33
_atom_site_aniso_U_23
_atom_site_aniso_U_13
_atom_site_aniso_U_12
C1 0.0590(17) 0.0633(19) 0.0483(13) -0.0001(13) 0.0102(12) 0.0005(14)
C2 0.0522(16) 0.0638(18) 0.0530(14) -0.0008(13) 0.0036(12) 0.0048(14)
C3 0.0620(18) 0.0633(18) 0.0493(15) 0.0003(13) 0.0072(13) 0.0026(14)
C4 0.0544(17) 0.0621(18) 0.0549(14) 0.0004(13) 0.0062(12) 0.0006(13)
C5 0.0597(19) 0.089(2) 0.0617(17) 0.0042(17) 0.0135(14) 0.0048(17)
C6 0.063(2) 0.107(3) 0.079(2) -0.001(2) 0.0198(18) 0.008(2)
C7 0.057(2) 0.105(3) 0.090(2) 0.003(2) 0.0080(18) 0.0110(19)
C8 0.060(2) 0.093(3) 0.071(2) 0.0106(18) -0.0028(16) 0.0022(17)
C9 0.0552(17) 0.070(2) 0.0505(14) 0.0018(13) 0.0002(12) -0.0056(14)
C10 0.0479(15) 0.0620(18) 0.0526(15) -0.0030(13) 0.0067(11) 0.0022(13)
C11 0.066(2) 0.073(2) 0.0519(16) -0.0055(16) 0.0065(13) 0.0017(16)
C12 0.077(2) 0.080(3) 0.0625(19) -0.0137(19) 0.0039(16) -0.0007(18)
C13 0.076(2) 0.069(2) 0.086(2) -0.011(2) 0.0020(17) -0.0013(18)
C14 0.086(2) 0.065(2) 0.0720(19) 0.0011(18) 0.0113(17) -0.0035(17)
C15 0.076(2) 0.072(2) 0.0529(16) -0.0016(16) 0.0091(14) -0.0012(16)
C16 0.0598(18) 0.066(2) 0.0612(17) -0.0003(15) 0.0062(14) 0.0045(15)
C17 0.0601(19) 0.0648(19) 0.0647(16) 0.0043(15) 0.0102(14) 0.0115(15)
C18 0.059(2) 0.086(2) 0.076(2) -0.0008(18) 0.0108(16) 0.0036(18)
C19 0.059(2) 0.103(3) 0.084(2) 0.013(2) 0.0173(18) 0.009(2)
C20 0.096(3) 0.087(3) 0.0653(19) 0.0040(19) 0.0168(19) 0.033(2)
C21 0.099(3) 0.077(3) 0.079(2) -0.008(2) 0.015(2) 0.005(2)
C22 0.081(2) 0.077(2) 0.079(2) -0.0066(19) 0.0158(18) -0.004(2)
O1 0.0927(17) 0.0958(18) 0.0755(13) -0.0279(13) 0.0096(12) -0.0197(14)
O2 0.0853(16) 0.0849(16) 0.0580(12) 0.0167(11) 0.0147(10) 0.0154(12)
O3 0.0606(13) 0.0837(15) 0.0613(11) -0.0015(11) -0.0022(9) 0.0061(11)
S 0.0670(5) 0.0850(6) 0.0471(4) 0.0006(4) 0.0018(3) -0.0060(4)
F 0.146(2) 0.131(2) 0.0915(13) -0.0035(13) 0.0508(13) 0.0391(16)

loop_
_geom_bond_atom_site_label_1
_geom_bond_atom_site_label_2
_geom_bond_distance
_geom_bond_site_symmetry_2
_geom_bond_publ_flag
C1 C10 1.503(4) . ?
C1 C2 1.514(4) . ?
C1 S 1.832(3) . ?
C1 H1 1.00(3) . ?
C2 O3 1.448(3) . ?
C2 C16 1.496(4) . ?
C2 C3 1.506(4) . ?
C3 O2 1.216(3) . ?
C3 C4 1.482(4) . ?
C4 C5 1.392(4) . ?
C4 C9 1.402(4) . ?
C5 C6 1.372(5) . ?
C5 H5 0.98(4) . ?
C6 C7 1.374(5) . ?
C6 H6 0.94(4) . ?
C7 C8 1.382(5) . ?
C7 H7 1.02(4) . ?
C8 C9 1.385(4) . ?
C8 H8 0.95(4) . ?
C9 S 1.777(3) . ?
C10 C15 1.384(4) . ?
C10 C11 1.401(4) . ?
C11 C12 1.371(5) . ?
C11 H11 0.94(3) . ?
C12 C13 1.373(5) . ?
C12 H12 0.91(3) . ?
C13 C14 1.374(5) . ?
C13 H13 1.02(4) . ?
C14 C15 1.376(4) . ?
C14 H14 1.05(4) . ?
C15 H15 0.93(3) . ?
C16 O3 1.424(4) . ?
C16 C17 1.491(4) . ?
C16 H16 0.99(3) . ?
C17 C18 1.379(5) . ?
C17 C22 1.383(5) . ?
C18 C19 1.395(5) . ?
C18 H18 1.05(4) . ?
C19 C20 1.370(6) . ?
C19 H19 0.96(4) . ?
C20 C21 1.351(6) . ?
C20 F 1.363(4) . ?
C21 C22 1.382(5) . ?
C21 H21 0.97(4) . ?
C22 H22 1.00(4) . ?
O1 S 1.478(2) . ?

loop_
_cod_related_entry_id
_cod_related_entry_database
_cod_related_entry_code
1 ChemSpider 4411060
